data_9004447
loop_
_publ_author_name
'Bermanec, V.'
'Holtstam, D.'
'Sturman, D.'
'Criddle, A. J.'
'Back, M. E.'
'Scavnicar, S.'

_publ_section_title
;
 Nezilovite, a new member of the magnetoplumbite group, and the crystal
 chemistry of mognetoplumbite and hibonite
;
_journal_name_full 'The Canadian Mineralogist'
_journal_page_first 1287
_journal_page_last 1297
_journal_volume 34
_journal_year 1996
_chemical_formula_sum 'Al10.66 Ca0.85 Ce0.06 Fe0.3 La0.03 Mg0.53 Nd0.01 O19 Si0.06 Ti0.5'
_chemical_name_mineral Hibonite
_space_group_IT_number 194
_symmetry_space_group_name_Hall '-P 6c 2c'
_symmetry_space_group_name_H-M 'P 63/m m c'
_cell_angle_alpha 90
_cell_angle_beta 90
_cell_angle_gamma 120
_cell_length_a 5.613
_cell_length_b 5.613
_cell_length_c 22.285
_cell_formula_units_Z 2
_cell_volume 608.042
_database_code_amcsd 0005520
_exptl_crystal_density_diffrn 3.796
_cod_original_formula_sum 'Ca.85 Ce.06 La.03 Nd.01 Mg.53 Al10.66 Fe.3 Si.06 Ti.5 O19'
_cod_database_code 9004447

loop_
_space_group_symop_operation_xyz
x,y,z
-x,-x+y,1/2+z
x,x-y,1/2-z
-x+y,-x,1/2-z
x-y,x,1/2+z
-y,-x,z
y,x,-z
y,-x+y,-z
-y,x-y,z
x-y,-y,1/2+z
-x+y,y,1/2-z
x,y,1/2-z
-x,-y,1/2+z
x,x-y,z
-x,-x+y,-z
x-y,x,-z
-x+y,-x,z
y,x,1/2+z
-y,-x,1/2-z
-y,x-y,1/2-z
y,-x+y,1/2+z
-x+y,y,z
x-y,-y,-z
-x,-y,-z

loop_
_atom_site_label
_atom_site_fract_x
_atom_site_fract_y
_atom_site_fract_z
_atom_site_occupancy
_atom_site_U_iso_or_equiv
Ca 0.66667 0.33333 0.25000 0.85000 0.03546
Ce 0.66667 0.33333 0.25000 0.06000 0.03546
La 0.66667 0.33333 0.25000 0.03000 0.03546
Nd 0.66667 0.33333 0.25000 0.01000 0.03546
Mg 0.66667 0.33333 0.25000 0.05000 0.03546
AlM1 0.00000 0.00000 0.00000 1.00000 0.00633
AlM2 0.00000 0.00000 0.23790 0.50000 0.01393
FeM3 0.33333 0.66667 0.02710 0.15000 0.00887
MgM3 0.33333 0.66667 0.02710 0.24000 0.00887
AlM3 0.33333 0.66667 0.02710 0.61000 0.00887
SiM4 0.66667 0.33333 -0.18890 0.03000 0.01013
TiM4 0.66667 0.33333 -0.18890 0.25000 0.01013
AlM4 0.66667 0.33333 -0.18890 0.72000 0.01013
AlM5 0.16790 0.33580 -0.10710 1.00000 0.00507
O1 0.00000 0.00000 0.14810 1.00000 0.00887
O2 0.33333 0.66667 -0.05650 1.00000 0.01013
O3 0.36200 0.18100 0.75000 1.00000 0.02913
O4 0.15310 0.30630 0.05200 1.00000 0.01267
O5 0.50430 -0.50430 0.35080 1.00000 0.01140

loop_
_cod_related_entry_id
_cod_related_entry_database
_cod_related_entry_code
1 AMCSD 0005520
